data_4127345
loop_
_publ_author_name
'Wang, Xingjie'
'Zhang, Xuan'
'Li, Peng'
'Otake, Ken-Ichi'
'Cui, Yuexing'
'Lyu, Jiafei'
'Krzyaniak, Matthew D.'
'Zhang, Yuanyuan'
'Li, Zhanyong'
'Liu, Jian'
'Buru, Cassandra T.'
'Islamoglu, Timur'
'Wasielewski, Michael R.'
'Li, Zhong'
'Farha, Omar K.'

_publ_section_title
;
 Vanadium Catalyst on Isostructural Transition Metal, Lanthanide, and
 Actinide Based Metal-Organic Frameworks for Alcohol Oxidation.
;
_journal_issue 20
_journal_name_full 'Journal of the American Chemical Society'
_journal_page_first 8306
_journal_page_last 8314
_journal_paper_doi 10.1021/jacs.9b02603
_journal_volume 141
_journal_year 2019
_chemical_formula_moiety '0.04(C255 H168 Hf18 O120 V2.4)'
_chemical_formula_sum 'C10.62 H7 Hf0.75 O5 V0.1'
_chemical_formula_weight 353.62
_space_group_crystal_system cubic
_space_group_IT_number 221
_space_group_name_Hall '-P 4 2 3'
_space_group_name_H-M_alt 'P m -3 m'
_symmetry_space_group_name_Hall '-P 4 2 3'
_symmetry_space_group_name_H-M 'P m -3 m'
_atom_sites_solution_hydrogens geom
_audit_creation_date 2019-02-19
_audit_creation_method
;
Olex2 1.2
(compiled 2018.05.29 svn.r3508 for OlexSys, GUI svn.r5506)
;
_cell_angle_alpha 90
_cell_angle_beta 90
_cell_angle_gamma 90
_cell_formula_units_Z 24
_cell_length_a 28.2300(3)
_cell_length_b 28.2300(3)
_cell_length_c 28.2300(3)
_cell_measurement_reflns_used 9686
_cell_measurement_temperature 250
_cell_measurement_theta_max 50.44
_cell_measurement_theta_min 5.86
_cell_volume 22497.4(4)
_computing_cell_refinement 'SAINT v8.34A (Bruker, 2013)'
_computing_data_reduction 'SAINT v8.34A (Bruker, 2013)'
_computing_molecular_graphics 'Olex2 (Dolomanov et al., 2009)'
_computing_publication_material 'Olex2 (Dolomanov et al., 2009)'
_computing_structure_refinement 'ShelXL (Sheldrick, 2015)'
_diffrn_ambient_temperature 250
_diffrn_detector 'Bruker APEX2 area detector'
_diffrn_detector_area_resol_mean 7.9
_diffrn_detector_type 'CCD area detector'
_diffrn_measured_fraction_theta_full 0.593
_diffrn_measured_fraction_theta_max 0.994
_diffrn_measurement_device 'three-circle diffractometer'
_diffrn_measurement_device_type 'Bruker SMART APEX2 area detector'
_diffrn_measurement_method '\w and \f scans'
_diffrn_radiation_monochromator 'mirror optics'
_diffrn_radiation_probe x-ray
_diffrn_radiation_type CuK\a
_diffrn_radiation_wavelength 1.54178
_diffrn_reflns_av_R_equivalents 0.0756
_diffrn_reflns_av_unetI/netI 0.0202
_diffrn_reflns_Laue_measured_fraction_full 0.593
_diffrn_reflns_Laue_measured_fraction_max 0.994
_diffrn_reflns_limit_h_max 24
_diffrn_reflns_limit_h_min -28
_diffrn_reflns_limit_k_max 28
_diffrn_reflns_limit_k_min -28
_diffrn_reflns_limit_l_max 26
_diffrn_reflns_limit_l_min -24
_diffrn_reflns_number 57996
_diffrn_reflns_point_group_measured_fraction_full 0.593
_diffrn_reflns_point_group_measured_fraction_max 0.994
_diffrn_reflns_theta_full 67.679
_diffrn_reflns_theta_max 50.437
_diffrn_reflns_theta_min 5.650
_diffrn_source 'microfocus sealed X-ray tube'
_diffrn_source_type 'Incoatec I\ms'
_diffrn_standards_number 0
_exptl_absorpt_coefficient_mu 4.142
_exptl_absorpt_correction_T_max 0.7500
_exptl_absorpt_correction_T_min 0.6390
_exptl_absorpt_correction_type multi-scan
_exptl_absorpt_process_details
'SADABS-2012/1 (Bruker,2012) was used for absorption correction. wR2(int) was 0.1781 before and 0.0603 after correction. The Ratio of minimum to maximum transmission is 0.8520. The \l/2 correction factor is 0.0015.'
_exptl_crystal_colour green
_exptl_crystal_colour_primary green
_exptl_crystal_density_diffrn 0.626
_exptl_crystal_description block
_exptl_crystal_F_000 4009
_exptl_crystal_size_max 0.08
_exptl_crystal_size_mid 0.06
_exptl_crystal_size_min 0.05
_refine_diff_density_max 1.350
_refine_diff_density_min -2.279
_refine_diff_density_rms 0.149
_refine_ls_extinction_method none
_refine_ls_goodness_of_fit_ref 3.040
_refine_ls_hydrogen_treatment constr
_refine_ls_matrix_type full
_refine_ls_number_parameters 98
_refine_ls_number_reflns 2350
_refine_ls_number_restraints 65
_refine_ls_restrained_S_all 3.005
_refine_ls_R_factor_all 0.2150
_refine_ls_R_factor_gt 0.1894
_refine_ls_shift/su_max 0.001
_refine_ls_shift/su_mean 0.000
_refine_ls_structure_factor_coef Fsqd
_refine_ls_weighting_details 'w=1/[\s^2^(Fo^2^)+(0.2000P)^2^] where P=(Fo^2^+2Fc^2^)/3'
_refine_ls_weighting_scheme calc
_refine_ls_wR_factor_gt 0.6168
_refine_ls_wR_factor_ref 0.6381
_reflns_Friedel_coverage 0.000
_reflns_number_gt 1759
_reflns_number_total 2350
_reflns_threshold_expression 'I > 2\s(I)'
_cod_data_source_file ja9b02603_si_004.cif
_cod_data_source_block pm-3m_a
_cod_original_cell_volume 22497.4(7)
_cod_original_formula_sum 'C10.62 H7 Hf0.75 O5 V0.10'
_cod_database_code 4127345
_shelxl_version_number 2014/6
_shelx_space_group_comment
;
The symmetry employed for this shelxl refinement is uniquely defined
by the following loop, which should always be used as a source of
symmetry information in preference to the above space-group names.
They are only intended as comments.
;
_shelx_estimated_absorpt_t_max 0.820
_shelx_estimated_absorpt_t_min 0.733
_olex2_refinement_description
;
1. Fixed Uiso
 At 1.2 times of:
  All C(H) groups
 At 1.5 times of:
  All C(H,H,H) groups
2. Restrained distances
 C12_$1-C11_$1
 1.5 with sigma of 0.04
 O4-C11
 2.35 with sigma of 0.04
 V1-O4_$2
 2.1 with sigma of 0.04
 O5A-V1
 1.6 with sigma of 0.04
 V1-O5A \\sim V1-O5
 with sigma of 0.02
3. Restrained planarity
 C2, C7, C6, C5, C4, C3
 with sigma of 0.1
4. Rigid bond restraints
 C2, C7, C6, C5, C4, C3, C1
 with sigma for 1-2 distances of 0.01 and sigma for 1-3 distances of 0.01
5. Uiso/Uaniso restraints and constraints
C2 \\sim C3 \\sim C4 \\sim C5 \\sim C6 \\sim C7 \\sim C1: within 2A with sigma
of 0.04 and sigma for terminal atoms of 0.08
: with sigma of 0.1 and sigma for terminal atoms of 0.2
Uanis(C12) = Uanis(C11) = Uanis(C13) = Uanis(C1)
Uanis(O4) = Uanis(O1) = Uanis(O2)
Uanis(O5A) = Uanis(O1) = Uanis(O5)
6. Others
 Sof(O5)=0.5*(1-FVAR(2))
 Sof(O5A)=0.5*FVAR(2)
 Fixed Sof: H10A(0.5) H10B(0.5) H10C(0.5) C12(0.125) C13(0.0625) C11(0.125)
 V1(0.05)
7.a Aromatic/amide H refined with riding coordinates:
 C7(H7), C6(H6), C4(H4), C3(H3)
7.b Idealised Me refined as rotating group:
 C10(H10A,H10B,H10C)
;
_olex2_submission_special_instructions 'No special instructions were received'

loop_
_space_group_symop_operation_xyz
'x, y, z'
'-x, -y, z'
'-x, y, -z'
'x, -y, -z'
'z, x, y'
'z, -x, -y'
'-z, -x, y'
'-z, x, -y'
'y, z, x'
'-y, z, -x'
'y, -z, -x'
'-y, -z, x'
'y, x, -z'
'-y, -x, -z'
'y, -x, z'
'-y, x, z'
'x, z, -y'
'-x, z, y'
'-x, -z, -y'
'x, -z, y'
'z, y, -x'
'z, -y, x'
'-z, y, x'
'-z, -y, -x'
'-x, -y, -z'
'x, y, -z'
'x, -y, z'
'-x, y, z'
'-z, -x, -y'
'-z, x, y'
'z, x, -y'
'z, -x, y'
'-y, -z, -x'
'y, -z, x'
'-y, z, x'
'y, z, -x'
'-y, -x, z'
'y, x, z'
'-y, x, -z'
'y, -x, -z'
'-x, -z, y'
'x, -z, -y'
'x, z, y'
'-x, z, -y'
'-z, -y, x'
'-z, y, -x'
'z, -y, -x'
'z, y, x'

loop_
_atom_site_label
_atom_site_type_symbol
_atom_site_fract_x
_atom_site_fract_y
_atom_site_fract_z
_atom_site_U_iso_or_equiv
_atom_site_adp_type
_atom_site_occupancy
_atom_site_site_symmetry_order
_atom_site_calc_flag
_atom_site_refinement_flags_posn
_atom_site_refinement_flags_adp
_atom_site_refinement_flags_occupancy
_atom_site_disorder_assembly
_atom_site_disorder_group
Hf1 Hf 0.08678(18) 0.5000 0.5000 0.155(2) Uani 1 8 d S T P . .
Hf2 Hf 0.0000 0.43744(8) 0.43744(8) 0.158(2) Uani 1 4 d S T P . .
O3 O 0.0436(6) 0.5000 0.4366(9) 0.140(10) Uani 1 2 d S T P . .
O1 O 0.1212(11) 0.5443(8) 0.5443(8) 0.173(5) Uani 1 2 d S T P . .
O2 O 0.0729(10) 0.5884(7) 0.5884(7) 0.173(5) Uani 1 2 d S T P . .
O4 O 0.0000 0.4434(10) 0.3594(11) 0.173(5) Uani 1 2 d DS T P B .
C2 C 0.1482(15) 0.6025(12) 0.6025(12) 0.170(10) Uani 1 2 d S TU P . .
C7 C 0.1410(14) 0.6335(11) 0.6335(11) 0.168(10) Uani 1 2 d S TU P . .
H7 H 0.1096 0.6414 0.6414 0.202 Uiso 1 2 calc RS T P . .
C6 C 0.1823(14) 0.6595(11) 0.6595(11) 0.174(10) Uani 1 2 d S TU P . .
H6 H 0.1761 0.6827 0.6827 0.209 Uiso 1 2 calc RS T P . .
C5 C 0.2235(16) 0.6490(12) 0.6490(12) 0.183(11) Uani 1 2 d S TU P . .
C4 C 0.2359(17) 0.6137(11) 0.6137(11) 0.196(12) Uani 1 2 d S TU P . .
H4 H 0.2671 0.6055 0.6055 0.235 Uiso 1 2 calc RS T P . .
C3 C 0.1970(15) 0.5945(12) 0.5945(12) 0.188(11) Uani 1 2 d S TU P . .
H3 H 0.2033 0.5714 0.5714 0.226 Uiso 1 2 calc RS T P . .
C9 C 0.2859(10) 0.7141(10) 0.6567(14) 0.160(13) Uani 1 2 d S T P . .
C8 C 0.2651(13) 0.6709(10) 0.6709(10) 0.143(11) Uani 1 2 d S T P . .
C10 C 0.2646(17) 0.7354(17) 0.6105(16) 0.21(3) Uani 1 2 d S T P . .
H10A H 0.2831 0.7249 0.5835 0.320 Uiso 0.5 1 calc GR . . A -1
H10B H 0.2654 0.7697 0.6123 0.320 Uiso 0.5 1 calc GR . . A -1
H10C H 0.2321 0.7248 0.6069 0.320 Uiso 0.5 1 calc GR . . A -1
C1 C 0.1151(13) 0.5722(10) 0.5722(10) 0.124(7) Uani 1 2 d S TU P . .
C12 C 0.0000 0.398(5) 0.334(3) 0.124(7) Uani 0.25 2 d DS T P . .
C13 C 0.0000 0.365(5) 0.365(5) 0.124(7) Uani 0.25 4 d S T P . .
C11 C 0.0000 0.410(4) 0.2831(19) 0.124(7) Uani 0.25 2 d DS T P . .
V1 V 0.0447(17) 0.5000 0.341(2) 0.20(3) Uiso 0.1 2 d DS TU P . .
O5A O 0.091(2) 0.5000 0.311(2) 0.173(5) Uani 0.37(4) 2 d DS T P B 1
O5 O 0.0883(15) 0.5000 0.3755(17) 0.173(5) Uani 0.63(4) 2 d DS T P B 2

loop_
_atom_site_aniso_label
_atom_site_aniso_U_11
_atom_site_aniso_U_22
_atom_site_aniso_U_33
_atom_site_aniso_U_23
_atom_site_aniso_U_13
_atom_site_aniso_U_12
Hf1 0.180(4) 0.142(3) 0.142(3) 0.000 0.000 0.000
Hf2 0.175(3) 0.150(2) 0.150(2) -0.0064(16) 0.000 0.000
O3 0.070(11) 0.108(14) 0.24(3) 0.000 -0.018(12) 0.000
O1 0.154(12) 0.183(8) 0.183(8) -0.001(10) -0.013(9) -0.013(9)
O2 0.154(12) 0.183(8) 0.183(8) -0.001(10) -0.013(9) -0.013(9)
O4 0.154(12) 0.183(8) 0.183(8) -0.001(10) -0.013(9) -0.013(9)
C2 0.139(14) 0.185(14) 0.185(14) -0.019(16) 0.012(9) 0.012(9)
C7 0.136(17) 0.185(15) 0.185(15) -0.019(16) 0.008(9) 0.008(9)
C6 0.126(19) 0.198(16) 0.198(16) -0.019(18) 0.006(9) 0.006(9)
C5 0.135(16) 0.206(17) 0.206(17) -0.055(19) 0.012(11) 0.012(11)
C4 0.147(16) 0.220(18) 0.220(18) -0.07(2) 0.000(10) 0.000(10)
C3 0.132(15) 0.216(17) 0.216(17) -0.06(2) 0.003(9) 0.003(9)
C9 0.17(2) 0.17(2) 0.14(3) 0.007(16) -0.007(16) 0.02(3)
C8 0.13(3) 0.150(18) 0.150(18) 0.00(3) 0.002(16) 0.002(16)
C10 0.24(4) 0.24(4) 0.16(4) -0.01(3) 0.01(3) -0.04(4)
C1 0.105(16) 0.134(12) 0.134(12) 0.026(14) 0.022(9) 0.022(9)
C12 0.105(16) 0.134(12) 0.134(12) 0.026(14) 0.022(9) 0.022(9)
C13 0.105(16) 0.134(12) 0.134(12) 0.026(14) 0.022(9) 0.022(9)
C11 0.105(16) 0.134(12) 0.134(12) 0.026(14) 0.022(9) 0.022(9)
O5A 0.154(12) 0.183(8) 0.183(8) -0.001(10) -0.013(9) -0.013(9)
O5 0.154(12) 0.183(8) 0.183(8) -0.001(10) -0.013(9) -0.013(9)

loop_
_atom_type_symbol
_atom_type_description
_atom_type_scat_dispersion_real
_atom_type_scat_dispersion_imag
_atom_type_scat_source
C C 0.0181 0.0091 'International Tables Vol C Tables 4.2.6.8 and 6.1.1.4'
H H 0.0000 0.0000 'International Tables Vol C Tables 4.2.6.8 and 6.1.1.4'
Hf Hf -6.1794 4.9776 'International Tables Vol C Tables 4.2.6.8 and 6.1.1.4'
O O 0.0492 0.0322 'International Tables Vol C Tables 4.2.6.8 and 6.1.1.4'
V V 0.0687 2.1097 'International Tables Vol C Tables 4.2.6.8 and 6.1.1.4'

loop_
_geom_angle_atom_site_label_1
_geom_angle_atom_site_label_2
_geom_angle_atom_site_label_3
_geom_angle
_geom_angle_site_symmetry_1
_geom_angle_site_symmetry_3
Hf2 Hf1 Hf2 60.64(8) . 2_565
Hf2 Hf1 Hf2 60.64(8) 2_565 25_566
Hf2 Hf1 Hf2 60.64(8) 26_556 25_566
Hf2 Hf1 Hf2 91.11(15) 26_556 2_565
Hf2 Hf1 Hf2 91.11(15) . 25_566
Hf2 Hf1 Hf2 60.64(8) . 26_556
O3 Hf1 Hf2 35.8(3) 17_556 .
O3 Hf1 Hf2 35.8(3) 42_566 2_565
O3 Hf1 Hf2 35.8(3) 42_566 25_566
O3 Hf1 Hf2 91.3(5) 42_566 .
O3 Hf1 Hf2 35.8(3) . 2_565
O3 Hf1 Hf2 91.3(5) 26_556 .
O3 Hf1 Hf2 91.3(5) . 25_566
O3 Hf1 Hf2 35.8(3) 17_556 26_556
O3 Hf1 Hf2 91.3(5) 26_556 2_565
O3 Hf1 Hf2 91.3(5) 42_566 26_556
O3 Hf1 Hf2 91.3(5) 17_556 25_566
O3 Hf1 Hf2 35.8(3) 26_556 26_556
O3 Hf1 Hf2 35.8(3) 26_556 25_566
O3 Hf1 Hf2 91.3(5) . 26_556
O3 Hf1 Hf2 91.3(5) 17_556 2_565
O3 Hf1 Hf2 35.8(3) . .
O3 Hf1 O3 71.5(6) 17_556 .
O3 Hf1 O3 111.5(12) 17_556 42_566
O3 Hf1 O3 71.5(6) 42_566 26_556
O3 Hf1 O3 71.5(6) 42_566 .
O3 Hf1 O3 111.5(12) 26_556 .
O3 Hf1 O3 71.5(6) 17_556 26_556
O1 Hf1 Hf2 164.3(10) . .
O1 Hf1 Hf2 73.2(9) 26_556 2_565
O1 Hf1 Hf2 109.7(6) 27_565 25_566
O1 Hf1 Hf2 109.7(6) 4_566 26_556
O1 Hf1 Hf2 109.7(6) 27_565 .
O1 Hf1 Hf2 73.2(9) 27_565 26_556
O1 Hf1 Hf2 109.7(6) 26_556 .
O1 Hf1 Hf2 164.3(10) 26_556 26_556
O1 Hf1 Hf2 109.7(6) . 2_565
O1 Hf1 Hf2 73.2(9) . 25_566
O1 Hf1 Hf2 164.3(10) 4_566 25_566
O1 Hf1 Hf2 73.2(9) 4_566 .
O1 Hf1 Hf2 109.7(6) 26_556 25_566
O1 Hf1 Hf2 109.7(6) 4_566 2_565
O1 Hf1 Hf2 164.3(10) 27_565 2_565
O1 Hf1 Hf2 109.7(6) . 26_556
O1 Hf1 O3 76.0(8) 26_556 .
O1 Hf1 O3 76.0(8) 27_565 17_556
O1 Hf1 O3 76.0(8) 27_565 26_556
O1 Hf1 O3 141.6(3) . .
O1 Hf1 O3 76.0(8) 4_566 .
O1 Hf1 O3 141.6(3) 27_565 .
O1 Hf1 O3 76.0(8) 4_566 17_556
O1 Hf1 O3 76.0(8) . 26_556
O1 Hf1 O3 141.6(3) 27_565 42_566
O1 Hf1 O3 141.6(3) 26_556 26_556
O1 Hf1 O3 141.6(3) 26_556 17_556
O1 Hf1 O3 141.6(3) 4_566 26_556
O1 Hf1 O3 76.0(8) . 42_566
O1 Hf1 O3 141.6(3) . 17_556
O1 Hf1 O3 141.6(3) 4_566 42_566
O1 Hf1 O3 76.0(8) 26_556 42_566
O1 Hf1 O1 76.6(8) 4_566 27_565
O1 Hf1 O1 76.6(8) 26_556 .
O1 Hf1 O1 76.6(8) 27_565 .
O1 Hf1 O1 122.5(19) 27_565 26_556
O1 Hf1 O1 122.5(19) 4_566 .
O1 Hf1 O1 76.6(8) 4_566 26_556
Hf1 Hf2 Hf1 88.89(15) 25_566 .
Hf1 Hf2 Hf2 59.68(4) . 26_556
Hf1 Hf2 Hf2 59.68(4) . 2_565
Hf1 Hf2 Hf2 59.68(4) 25_566 26_556
Hf1 Hf2 Hf2 59.68(4) 25_566 2_565
Hf2 Hf2 Hf2 90.0 2_565 26_556
O3 Hf2 Hf1 89.5(5) . 25_566
O3 Hf2 Hf1 89.5(5) 17_556 25_566
O3 Hf2 Hf1 89.5(5) 2_565 .
O3 Hf2 Hf1 36.0(6) 2_565 25_566
O3 Hf2 Hf1 36.0(6) 18 25_566
O3 Hf2 Hf1 36.0(6) 17_556 .
O3 Hf2 Hf1 89.5(5) 18 .
O3 Hf2 Hf1 36.0(6) . .
O3 Hf2 Hf2 34.9(4) . 2_565
O3 Hf2 Hf2 34.9(4) 17_556 26_556
O3 Hf2 Hf2 90.6(7) 2_565 26_556
O3 Hf2 Hf2 90.6(7) 17_556 2_565
O3 Hf2 Hf2 34.9(4) 18 26_556
O3 Hf2 Hf2 34.9(4) 2_565 2_565
O3 Hf2 Hf2 90.6(7) . 26_556
O3 Hf2 Hf2 90.6(7) 18 2_565
O3 Hf2 O3 69.7(8) . 2_565
O3 Hf2 O3 110.2(13) . 18
O3 Hf2 O3 72.0(12) 18 2_565
O3 Hf2 O3 110.2(13) 17_556 2_565
O3 Hf2 O3 69.7(8) 17_556 18
O3 Hf2 O3 72.0(12) . 17_556
O3 Hf2 O2 75.2(8) 2_565 25_566
O3 Hf2 O2 140.1(6) 18 4_566
O3 Hf2 O2 75.2(8) 17_556 4_566
O3 Hf2 O2 140.1(6) . 25_566
O3 Hf2 O2 75.2(8) . 4_566
O3 Hf2 O2 140.1(6) 17_556 25_566
O3 Hf2 O2 75.2(8) 18 25_566
O3 Hf2 O2 140.1(6) 2_565 4_566
O3 Hf2 O4 85.8(9) 17_556 18
O3 Hf2 O4 145.0(4) 17_556 .
O3 Hf2 O4 145.0(4) . 18
O3 Hf2 O4 85.8(9) 18 18
O3 Hf2 O4 85.8(9) 2_565 .
O3 Hf2 O4 145.0(4) 2_565 18
O3 Hf2 O4 85.8(9) . .
O3 Hf2 O4 145.0(4) 18 .
O2 Hf2 Hf1 72.1(8) 4_566 .
O2 Hf2 Hf1 72.1(8) 25_566 25_566
O2 Hf2 Hf1 161.0(8) 4_566 25_566
O2 Hf2 Hf1 161.0(8) 25_566 .
O2 Hf2 Hf2 108.5(5) 25_566 26_556
O2 Hf2 Hf2 108.5(5) 25_566 2_565
O2 Hf2 Hf2 108.5(5) 4_566 2_565
O2 Hf2 Hf2 108.5(5) 4_566 26_556
O2 Hf2 O2 126.8(15) 25_566 4_566
O4 Hf2 Hf1 117.7(4) . .
O4 Hf2 Hf1 117.7(4) 18 .
O4 Hf2 Hf1 117.7(4) . 25_566
O4 Hf2 Hf1 117.7(4) 18 25_566
O4 Hf2 Hf2 85.6(7) 18 26_556
O4 Hf2 Hf2 175.6(7) 18 2_565
O4 Hf2 Hf2 175.6(7) . 26_556
O4 Hf2 Hf2 85.6(7) . 2_565
O4 Hf2 O2 73.1(5) . 25_566
O4 Hf2 O2 73.1(5) 18 25_566
O4 Hf2 O2 73.1(5) 18 4_566
O4 Hf2 O2 73.1(5) . 4_566
O4 Hf2 O4 98.8(14) 18 .
Hf2 O3 Hf1 108.2(8) 2_565 .
Hf2 O3 Hf1 108.2(8) . .
Hf2 O3 Hf2 110.3(8) . 2_565
C1 O1 Hf1 142(3) . .
C1 O2 Hf2 125(3) . 25_566
C12 O4 Hf2 115(3) . .
C12 O4 V1 123(3) . .
C12 O4 V1 123(3) . 2_565
V1 O4 Hf2 108(2) . .
V1 O4 Hf2 108(2) 2_565 .
V1 O4 V1 74(3) . 2_565
C7 C2 C3 113(5) . .
C7 C2 C1 133(4) . .
C3 C2 C1 115(4) . .
C2 C7 C6 122(4) . .
C5 C6 C7 118(5) . .
C6 C5 C4 124(5) . .
C6 C5 C8 123(4) . .
C4 C5 C8 113(4) . .
C3 C4 C5 111(4) . .
C4 C3 C2 132(5) . .
C8 C9 C8 130(4) 7_665 .
C8 C9 C10 114(2) . .
C8 C9 C10 114(2) 7_665 .
C9 C8 C5 125(2) . .
C9 C8 C5 125(2) 10_656 .
C9 C8 C9 109(4) 10_656 .
O1 C1 O2 127(4) . .
O1 C1 C2 134(4) . .
O2 C1 C2 99(3) . .
C13 C12 O4 106(10) . .
C13 C12 C11 148(10) . .
C11 C12 O4 105(7) . .
C12 C13 C12 178(10) 18 .
O4 V1 O4 99(3) . 2_565
O4 V1 V1 53.1(13) . 2_565
O4 V1 V1 53.1(13) 2_565 2_565
O5A V1 O4 129.6(16) . .
O5A V1 O4 129.6(16) . 2_565
O5A V1 V1 147(3) . 2_565
O5 V1 O4 109(2) . 2_565
O5 V1 O4 109(2) . .
O5 V1 V1 142(3) . 2_565

loop_
_geom_bond_atom_site_label_1
_geom_bond_atom_site_label_2
_geom_bond_distance
_geom_bond_site_symmetry_2
Hf1 Hf2 3.498(4) .
Hf1 Hf2 3.499(4) 2_565
Hf1 Hf2 3.499(4) 26_556
Hf1 Hf2 3.499(4) 25_566
Hf1 O3 2.17(2) 17_556
Hf1 O3 2.17(2) 26_556
Hf1 O3 2.17(2) 42_566
Hf1 O3 2.17(2) .
Hf1 O1 2.02(3) 4_566
Hf1 O1 2.02(3) .
Hf1 O1 2.02(3) 27_565
Hf1 O1 2.02(3) 26_556
Hf2 Hf1 3.498(4) 25_566
Hf2 Hf2 3.532(5) 2_565
Hf2 Hf2 3.532(5) 26_556
Hf2 O3 2.152(10) 18
Hf2 O3 2.152(11) .
Hf2 O3 2.152(10) 2_565
Hf2 O3 2.152(10) 17_556
Hf2 O2 2.30(3) 4_566
Hf2 O2 2.30(3) 25_566
Hf2 O4 2.21(3) .
Hf2 O4 2.21(3) 18
O3 Hf2 2.152(10) 2_565
O1 C1 1.12(4) .
O2 Hf2 2.30(3) 25_566
O2 C1 1.36(4) .
O4 C12 1.48(13) .
O4 V1 2.10(3) .
O4 V1 2.10(3) 2_565
C2 C7 1.25(5) .
C2 C3 1.41(5) .
C2 C1 1.53(6) .
C7 C6 1.56(5) .
C6 C5 1.24(5) .
C5 C4 1.45(6) .
C5 C8 1.47(6) .
C4 C3 1.34(5) .
C9 C8 1.41(3) 7_665
C9 C8 1.41(3) .
C9 C10 1.56(6) .
C8 C9 1.41(3) 10_656
C12 C13 1.28(9) .
C12 C11 1.47(4) .
C13 C12 1.28(9) 18
V1 O4 2.10(3) 2_565
V1 V1 2.52(10) 2_565
V1 O5A 1.57(4) .
V1 O5 1.57(4) .

loop_
_smtbx_masks_void_nr
_smtbx_masks_void_average_x
_smtbx_masks_void_average_y
_smtbx_masks_void_average_z
_smtbx_masks_void_volume
_smtbx_masks_void_count_electrons
1 -0.164 -0.775 -0.256 16583.5 0.0
